data_1523809
loop_
_publ_author_name
'Hellawell, A.'
'Hume-Rothery, W.'

_publ_section_title
;
 The lattice-spacings of dilute solid solutions of Zr, Nb, Mo, Rh, and Pd
 in Ru
;
_journal_name_full 'Philosophical Magazine, Serie 7(1926-46,1955)'
_journal_page_first 797
_journal_page_last 806
_journal_volume 45
_journal_year 1954
_chemical_formula_sum 'Nb0.024 Ru0.976'
_chemical_name_systematic '(Nb0.024 Ru0.976)'
_space_group_IT_number 194
_symmetry_space_group_name_Hall '-P 6c 2c'
_symmetry_space_group_name_H-M 'P 63/m m c'
_cell_angle_alpha 90
_cell_angle_beta 90
_cell_angle_gamma 120
_cell_formula_units_Z 2
_cell_length_a 2.7087
_cell_length_b 2.7087
_cell_length_c 4.2904
_cell_volume 27.262
_citation_journal_id_ASTM PHMA72
_cod_data_source_file Hellawell_PHMA72_1954_1392.cif
_cod_data_source_block Nb0.024Ru0.976
_cod_original_cell_volume 27.26153
_cod_database_code 1523809

loop_
_symmetry_equiv_pos_as_xyz
x,y,z
x-y,x,z+1/2
-y,x-y,z
-x,-y,z+1/2
-x+y,-x,z
y,-x+y,z+1/2
-y,-x,-z+1/2
x-y,-y,-z
x,x-y,-z+1/2
y,x,-z
-x+y,y,-z+1/2
-x,-x+y,-z
-x,-y,-z
-x+y,-x,-z-1/2
y,-x+y,-z
x,y,-z-1/2
x-y,x,-z
-y,x-y,-z-1/2
y,x,z-1/2
-x+y,y,z
-x,-x+y,z-1/2
-y,-x,z
x-y,-y,z-1/2
x,x-y,z

loop_
_atom_site_label
_atom_site_type_symbol
_atom_site_fract_x
_atom_site_fract_y
_atom_site_fract_z
_atom_site_occupancy
_atom_site_U_iso_or_equiv
Ru1 Ru 0.3333 0.6667 0.25 0.976 0.0
Nb1 Nb 0.3333 0.6667 0.25 0.024 0.0
